data_4073076
loop_
_publ_author_name
'Zabula, Alexander V.'
'Hahn, F. Ekkehardt'
'Pape, Tania'
'Hepp, Alexander'

_publ_section_title
;
 Preparation and Coordination Chemistry of Bidentate
 Benzimidazoline-2-germylenes
;
_journal_issue 8
_journal_name_full Organometallics
_journal_page_first 1972
_journal_paper_doi 10.1021/om070054i
_journal_volume 26
_journal_year 2007
_chemical_formula_sum 'C26 H38 Ge2 N4'
_chemical_formula_weight 551.78
_chemical_name_systematic
; 
 ? 
;
_space_group_IT_number 2
_symmetry_cell_setting triclinic
_symmetry_space_group_name_Hall '-P 1'
_symmetry_space_group_name_H-M 'P -1'
_atom_sites_solution_hydrogens geom
_atom_sites_solution_primary direct
_atom_sites_solution_secondary difmap
_audit_creation_method SHELXL-97
_cell_angle_alpha 98.641(4)
_cell_angle_beta 92.131(4)
_cell_angle_gamma 99.696(5)
_cell_formula_units_Z 1
_cell_length_a 5.8909(15)
_cell_length_b 6.2233(15)
_cell_length_c 18.540(5)
_cell_measurement_reflns_used 900
_cell_measurement_temperature 153(2)
_cell_measurement_theta_max 22.5
_cell_measurement_theta_min 1
_cell_volume 661.0(3)
_computing_cell_refinement 'SAINT (Bruker AXS, 2000)'
_computing_data_collection 'SMART (Bruker AXS, 2000)'
_computing_data_reduction 'SAINT,SADABS (Bruker AXS, 2000)'
_computing_molecular_graphics
;
ORTEP3,L.J. Farrugia, J. Appl. Cryst. (1997) 30, 565
;
_computing_structure_refinement 'SHELXL-97 (Sheldrick, 1997)'
_computing_structure_solution 'SHELXS-97 (Sheldrick, 1990)'
_diffrn_ambient_temperature 153(2)
_diffrn_detector_area_resol_mean 80
_diffrn_measured_fraction_theta_full 0.970
_diffrn_measured_fraction_theta_max 0.970
_diffrn_measurement_device_type 'CCD area detector'
_diffrn_measurement_method 'Omega and Phi scans'
_diffrn_radiation_monochromator graphite
_diffrn_radiation_source 'rotating anode'
_diffrn_radiation_type MoK\a
_diffrn_radiation_wavelength 0.71073
_diffrn_reflns_av_R_equivalents 0.0314
_diffrn_reflns_av_sigmaI/netI 0.0525
_diffrn_reflns_limit_h_max 8
_diffrn_reflns_limit_h_min -8
_diffrn_reflns_limit_k_max 8
_diffrn_reflns_limit_k_min -8
_diffrn_reflns_limit_l_max 25
_diffrn_reflns_limit_l_min -26
_diffrn_reflns_number 7455
_diffrn_reflns_theta_full 30.00
_diffrn_reflns_theta_max 30.00
_diffrn_reflns_theta_min 1.11
_exptl_absorpt_coefficient_mu 2.294
_exptl_absorpt_correction_T_max 0.8747
_exptl_absorpt_correction_T_min 0.4120
_exptl_absorpt_correction_type multi-scan
_exptl_absorpt_process_details
; 
 Corrections were done with the SADABS program, utilizing the none merged
 raw data obtained from the integration process. Integration and final cell
 refinement were done with SAINT.

 SADABS reports ratio of Tmin/Tmax =  0.771438 

;
_exptl_crystal_colour colourless
_exptl_crystal_density_diffrn 1.386
_exptl_crystal_density_method 'not measured'
_exptl_crystal_description 'transparent needles'
_exptl_crystal_F_000 286
_exptl_crystal_size_max 0.47
_exptl_crystal_size_mid 0.08
_exptl_crystal_size_min 0.06
_refine_diff_density_max 0.968
_refine_diff_density_min -0.555
_refine_diff_density_rms 0.091
_refine_ls_extinction_method none
_refine_ls_goodness_of_fit_ref 1.035
_refine_ls_hydrogen_treatment noref
_refine_ls_matrix_type full
_refine_ls_number_parameters 148
_refine_ls_number_reflns 3737
_refine_ls_number_restraints 0
_refine_ls_restrained_S_all 1.035
_refine_ls_R_factor_all 0.0490
_refine_ls_R_factor_gt 0.0405
_refine_ls_shift/su_max 0.001
_refine_ls_shift/su_mean 0.000
_refine_ls_structure_factor_coef Fsqd
_refine_ls_weighting_details 'calc w=1/[\s^2^(Fo^2^)+(0.0470P)^2^+0.1317P] where P=(Fo^2^+2Fc^2^)/3'
_refine_ls_weighting_scheme calc
_refine_ls_wR_factor_gt 0.0931
_refine_ls_wR_factor_ref 0.0964
_reflns_number_gt 3222
_reflns_number_total 3737
_reflns_threshold_expression >2sigma(I)
_cod_data_source_file om070054isi20070118_062010.cif
_cod_data_source_block 4
_cod_original_sg_symbol_H-M P-1
_cod_database_code 4073076

loop_
_symmetry_equiv_pos_as_xyz
'x, y, z'
'-x, -y, -z'

loop_
_atom_site_label
_atom_site_type_symbol
_atom_site_fract_x
_atom_site_fract_y
_atom_site_fract_z
_atom_site_U_iso_or_equiv
_atom_site_adp_type
_atom_site_occupancy
_atom_site_symmetry_multiplicity
_atom_site_calc_flag
_atom_site_refinement_flags
Ge1 Ge 0.69707(4) -0.11016(4) 0.687768(13) 0.02638(9) Uani 1 1 d .
N1 N 0.5993(3) 0.1314(3) 0.74191(10) 0.0220(4) Uani 1 1 d .
N2 N 0.4609(3) -0.0983(3) 0.61938(10) 0.0238(4) Uani 1 1 d .
C1 C 0.3417(4) 0.0729(3) 0.63885(12) 0.0235(4) Uani 1 1 d .
C2 C 0.4206(4) 0.2041(3) 0.70724(11) 0.0213(4) Uani 1 1 d .
C3 C 0.3183(4) 0.3866(4) 0.73168(13) 0.0268(4) Uani 1 1 d .
H3 H 0.3719 0.4775 0.7770 0.032 Uiso 1 1 calc R
C4 C 0.1378(4) 0.4356(4) 0.68982(14) 0.0330(5) Uani 1 1 d .
H4 H 0.0700 0.5606 0.7065 0.040 Uiso 1 1 calc R
C5 C 0.0569(4) 0.3023(4) 0.62394(14) 0.0333(5) Uani 1 1 d .
H5 H -0.0682 0.3349 0.5962 0.040 Uiso 1 1 calc R
C6 C 0.1577(4) 0.1216(4) 0.59827(13) 0.0302(5) Uani 1 1 d .
H6 H 0.1016 0.0312 0.5531 0.036 Uiso 1 1 calc R
C7 C 0.7137(4) 0.2505(4) 0.81129(12) 0.0243(4) Uani 1 1 d .
H7A H 0.6963 0.4073 0.8151 0.029 Uiso 1 1 calc R
H7B H 0.8807 0.2457 0.8101 0.029 Uiso 1 1 calc R
C8 C 0.6258(4) 0.1643(4) 0.88078(12) 0.0266(4) Uani 1 1 d .
C9 C 0.7581(5) 0.3191(5) 0.94605(14) 0.0385(6) Uani 1 1 d .
H9A H 0.7220 0.4676 0.9470 0.058 Uiso 1 1 calc R
H9B H 0.9242 0.3244 0.9418 0.058 Uiso 1 1 calc R
H9C H 0.7130 0.2648 0.9913 0.058 Uiso 1 1 calc R
C10 C 0.3886(4) -0.2479(4) 0.55093(12) 0.0275(5) Uani 1 1 d .
H10A H 0.3959 -0.1615 0.5101 0.033 Uiso 1 1 calc R
H10B H 0.2262 -0.3201 0.5528 0.033 Uiso 1 1 calc R
C11 C 0.5379(4) -0.4243(4) 0.53603(12) 0.0285(5) Uani 1 1 d .
H11A H 0.5286 -0.5129 0.5763 0.034 Uiso 1 1 calc R
H11B H 0.7007 -0.3526 0.5347 0.034 Uiso 1 1 calc R
C12 C 0.6761(5) -0.0672(4) 0.88188(14) 0.0383(6) Uani 1 1 d .
H12A H 0.8410 -0.0669 0.8765 0.057 Uiso 1 1 calc R
H12B H 0.5862 -0.1695 0.8415 0.057 Uiso 1 1 calc R
H12C H 0.6334 -0.1143 0.9284 0.057 Uiso 1 1 calc R
C13 C 0.3668(5) 0.1624(6) 0.88561(15) 0.0424(6) Uani 1 1 d .
H13A H 0.3151 0.1033 0.9295 0.064 Uiso 1 1 calc R
H13B H 0.2831 0.0695 0.8422 0.064 Uiso 1 1 calc R
H13C H 0.3362 0.3133 0.8883 0.064 Uiso 1 1 calc R

loop_
_atom_site_aniso_label
_atom_site_aniso_U_11
_atom_site_aniso_U_22
_atom_site_aniso_U_33
_atom_site_aniso_U_23
_atom_site_aniso_U_13
_atom_site_aniso_U_12
Ge1 0.02946(15) 0.02826(14) 0.02229(13) 0.00139(9) 0.00041(9) 0.01013(9)
N1 0.0209(9) 0.0247(8) 0.0195(8) 0.0007(7) 0.0000(7) 0.0040(7)
N2 0.0302(10) 0.0214(8) 0.0187(8) 0.0022(7) -0.0005(7) 0.0030(7)
C1 0.0243(10) 0.0241(10) 0.0227(10) 0.0084(8) 0.0010(8) 0.0020(8)
C2 0.0210(10) 0.0241(10) 0.0191(9) 0.0060(8) 0.0026(7) 0.0025(7)
C3 0.0307(12) 0.0252(10) 0.0258(11) 0.0051(9) 0.0031(9) 0.0072(8)
C4 0.0329(12) 0.0341(12) 0.0384(14) 0.0156(10) 0.0095(10) 0.0136(10)
C5 0.0292(12) 0.0412(13) 0.0340(13) 0.0189(11) -0.0023(10) 0.0085(10)
C6 0.0303(12) 0.0360(12) 0.0237(11) 0.0098(9) -0.0049(9) 0.0008(9)
C7 0.0214(10) 0.0282(10) 0.0211(10) -0.0001(8) -0.0026(8) 0.0027(8)
C8 0.0234(10) 0.0357(12) 0.0198(10) 0.0021(9) -0.0005(8) 0.0052(9)
C9 0.0455(16) 0.0426(14) 0.0234(12) -0.0042(10) -0.0049(10) 0.0064(11)
C10 0.0366(12) 0.0254(10) 0.0184(10) 0.0023(8) -0.0009(9) 0.0008(9)
C11 0.0366(13) 0.0256(11) 0.0208(11) 0.0015(9) 0.0026(9) 0.0005(9)
C12 0.0473(16) 0.0373(13) 0.0300(13) 0.0078(11) -0.0027(11) 0.0059(11)
C13 0.0283(13) 0.072(2) 0.0299(13) 0.0161(13) 0.0049(10) 0.0101(12)

loop_
_atom_type_symbol
_atom_type_description
_atom_type_scat_dispersion_real
_atom_type_scat_dispersion_imag
_atom_type_scat_source
C C 0.0033 0.0016 'International Tables Vol C Tables 4.2.6.8 and 6.1.1.4'
H H 0.0000 0.0000 'International Tables Vol C Tables 4.2.6.8 and 6.1.1.4'
N N 0.0061 0.0033 'International Tables Vol C Tables 4.2.6.8 and 6.1.1.4'
Ge Ge 0.1547 1.8001 'International Tables Vol C Tables 4.2.6.8 and 6.1.1.4'

loop_
_geom_angle_atom_site_label_1
_geom_angle_atom_site_label_2
_geom_angle_atom_site_label_3
_geom_angle
_geom_angle_site_symmetry_3
N2 Ge1 N1 85.06(8) .
C2 N1 C7 121.85(18) .
C2 N1 Ge1 114.05(14) .
C7 N1 Ge1 123.81(14) .
C1 N2 C10 118.35(19) .
C1 N2 Ge1 113.78(14) .
C10 N2 Ge1 127.86(15) .
N2 C1 C6 126.2(2) .
N2 C1 C2 113.90(19) .
C6 C1 C2 119.9(2) .
N1 C2 C3 127.7(2) .
N1 C2 C1 113.13(19) .
C3 C2 C1 119.1(2) .
C4 C3 C2 120.2(2) .
C5 C4 C3 120.2(2) .
C4 C5 C6 120.5(2) .
C5 C6 C1 120.0(2) .
N1 C7 C8 115.98(18) .
C12 C8 C9 108.8(2) .
C12 C8 C13 109.6(2) .
C9 C8 C13 109.7(2) .
C12 C8 C7 110.30(19) .
C9 C8 C7 107.1(2) .
C13 C8 C7 111.29(19) .
N2 C10 C11 112.45(19) .
C10 C11 C11 111.5(3) 2_646

loop_
_geom_bond_atom_site_label_1
_geom_bond_atom_site_label_2
_geom_bond_distance
_geom_bond_site_symmetry_2
Ge1 N2 1.8657(19) .
Ge1 N1 1.8658(18) .
N1 C2 1.387(3) .
N1 C7 1.463(3) .
N2 C1 1.384(3) .
N2 C10 1.459(3) .
C1 C6 1.397(3) .
C1 C2 1.417(3) .
C2 C3 1.398(3) .
C3 C4 1.394(3) .
C4 C5 1.388(4) .
C5 C6 1.389(4) .
C7 C8 1.543(3) .
C8 C12 1.522(3) .
C8 C9 1.525(3) .
C8 C13 1.530(3) .
C10 C11 1.519(3) .
C11 C11 1.519(4) 2_646
